data_4072238
loop_
_publ_author_name
'Pinkas, J.'
'C\'isa\<rov\'a, I.'
'Gyepes, R.'
'Hor\'a\<cek, M.'
'Kubi\<sta, J.'
'\<Cejka, J.'
'G\'omez-Ruiz, S.'
'Hey-Hawkins, E.'
'Mach, K.'

_publ_section_title
;
 Insertion of Internal Alkynes and Ethene into Permethylated Singly
 Tucked-in Titanocene
;
_journal_issue 21
_journal_name_full Organometallics
_journal_page_first 5532
_journal_paper_doi 10.1021/om800691f
_journal_volume 27
_journal_year 2008
_chemical_compound_source 'synthesized by the authors'
_chemical_formula_moiety 'C22 H33 Cl Ti'
_chemical_formula_sum 'C22 H33 Cl Ti'
_chemical_formula_weight 380.83
_chemical_name_systematic
; 
 ? 
;
_space_group_IT_number 81
_symmetry_cell_setting tetragonal
_symmetry_space_group_name_Hall 'P -4'
_symmetry_space_group_name_H-M 'P -4'
_atom_sites_solution_hydrogens geom
_atom_sites_solution_primary direct
_atom_sites_solution_secondary difmap
_audit_creation_method SHELXL-97
_cell_angle_alpha 90.00
_cell_angle_beta 90.00
_cell_angle_gamma 90.00
_cell_formula_units_Z 4
_cell_length_a 15.3776(4)
_cell_length_b 15.3776(4)
_cell_length_c 8.3838(2)
_cell_measurement_reflns_used 176213
_cell_measurement_temperature 150(2)
_cell_measurement_theta_max 27
_cell_measurement_theta_min 1
_cell_volume 1982.52(9)
_computing_cell_refinement 'COLLECT and DENZO'
_computing_data_collection 'COLLECT (Hooft, 1998) and DENZO (Otwinowski & Minor, 1997)'
_computing_data_reduction 'COLLECT and DENZO'
_computing_structure_refinement 'SHELXL-97 (Sheldrick, 1997)'
_computing_structure_solution 'SIR92 (Altomare et al., 1994)'
_diffrn_ambient_temperature 150(2)
_diffrn_detector_area_resol_mean 9.091
_diffrn_measured_fraction_theta_full 0.990
_diffrn_measured_fraction_theta_max 0.990
_diffrn_measurement_device_type 'Nonius KappaCCD area detector'
_diffrn_measurement_method '\f and \w scans to fill the Ewald sphere'
_diffrn_radiation_monochromator graphite
_diffrn_radiation_source 'fine-focus sealed tube'
_diffrn_radiation_type MoK\a
_diffrn_radiation_wavelength 0.71073
_diffrn_reflns_av_R_equivalents 0.0630
_diffrn_reflns_av_sigmaI/netI 0.0262
_diffrn_reflns_limit_h_max 19
_diffrn_reflns_limit_h_min -19
_diffrn_reflns_limit_k_max 19
_diffrn_reflns_limit_k_min -19
_diffrn_reflns_limit_l_max 10
_diffrn_reflns_limit_l_min -10
_diffrn_reflns_number 31026
_diffrn_reflns_theta_full 27.13
_diffrn_reflns_theta_max 27.13
_diffrn_reflns_theta_min 1.87
_diffrn_standards_number 0
_exptl_absorpt_coefficient_mu 0.567
_exptl_absorpt_correction_type none
_exptl_crystal_colour red
_exptl_crystal_density_diffrn 1.276
_exptl_crystal_density_method 'not measured'
_exptl_crystal_description plate
_exptl_crystal_F_000 816
_exptl_crystal_size_max 0.5
_exptl_crystal_size_mid 0.5
_exptl_crystal_size_min 0.3
_refine_diff_density_max 1.019
_refine_diff_density_min -0.404
_refine_diff_density_rms 0.077
_refine_ls_abs_structure_details 'Flack H D (1983), Acta Cryst. A39, 876-881'
_refine_ls_abs_structure_Flack 0.01(4)
_refine_ls_extinction_method none
_refine_ls_goodness_of_fit_ref 1.120
_refine_ls_hydrogen_treatment constr
_refine_ls_matrix_type full
_refine_ls_number_parameters 227
_refine_ls_number_reflns 4359
_refine_ls_number_restraints 0
_refine_ls_restrained_S_all 1.120
_refine_ls_R_factor_all 0.0518
_refine_ls_R_factor_gt 0.0510
_refine_ls_shift/su_max 0.003
_refine_ls_shift/su_mean 0.000
_refine_ls_structure_factor_coef Fsqd
_refine_ls_weighting_details 'calc w=1/[\s^2^(Fo^2^)+(0.0868P)^2^+1.7390P] where P=(Fo^2^+2Fc^2^)/3'
_refine_ls_weighting_scheme calc
_refine_ls_wR_factor_gt 0.1510
_refine_ls_wR_factor_ref 0.1517
_reflns_number_gt 4288
_reflns_number_total 4359
_reflns_threshold_expression I>2\s(I)
_cod_data_source_file om800691f_si_002.cif
_cod_data_source_block metime110c2h4pb-mach
_cod_database_code 4072238

loop_
_symmetry_equiv_pos_as_xyz
'x, y, z'
'-x, -y, z'
'y, -x, -z'
'-y, x, -z'

loop_
_atom_site_label
_atom_site_type_symbol
_atom_site_fract_x
_atom_site_fract_y
_atom_site_fract_z
_atom_site_U_iso_or_equiv
_atom_site_adp_type
_atom_site_occupancy
_atom_site_symmetry_multiplicity
_atom_site_calc_flag
_atom_site_refinement_flags
Ti1 Ti 0.71998(4) 0.78469(4) 0.21749(8) 0.02790(16) Uani 1 1 d .
Cl1 Cl 0.79430(8) 0.76718(7) 0.46132(12) 0.0423(3) Uani 1 1 d .
C1 C 0.6965(3) 0.9397(2) 0.2230(5) 0.0351(8) Uani 1 1 d .
C2 C 0.6831(3) 0.9104(3) 0.0623(5) 0.0374(9) Uani 1 1 d .
C3 C 0.7643(3) 0.8824(3) 0.0051(4) 0.0373(9) Uani 1 1 d .
C4 C 0.8260(3) 0.8906(3) 0.1270(5) 0.0330(8) Uani 1 1 d .
C5 C 0.7842(3) 0.9288(2) 0.2602(4) 0.0322(8) Uani 1 1 d .
C6 C 0.6260(3) 0.9734(3) 0.3300(7) 0.0525(12) Uani 1 1 d .
H6A H 0.5756 0.9907 0.2681 0.063 Uiso 1 1 calc R
H6B H 0.6463 1.0232 0.3905 0.063 Uiso 1 1 calc R
C7 C 0.6011(4) 0.9214(3) -0.0304(7) 0.0556(13) Uani 1 1 d .
H7A H 0.6147 0.9275 -0.1416 0.083 Uiso 1 1 calc R
H7B H 0.5712 0.9725 0.0060 0.083 Uiso 1 1 calc R
H7C H 0.5646 0.8714 -0.0152 0.083 Uiso 1 1 calc R
C8 C 0.7888(5) 0.8664(4) -0.1680(6) 0.0589(15) Uani 1 1 d .
H8A H 0.8153 0.9178 -0.2114 0.088 Uiso 1 1 calc R
H8B H 0.7376 0.8524 -0.2280 0.088 Uiso 1 1 calc R
H8C H 0.8292 0.8189 -0.1738 0.088 Uiso 1 1 calc R
C9 C 0.9221(3) 0.8714(4) 0.1245(8) 0.0541(13) Uani 1 1 d .
H9A H 0.9362 0.8395 0.0295 0.081 Uiso 1 1 calc R
H9B H 0.9373 0.8375 0.2165 0.081 Uiso 1 1 calc R
H9C H 0.9541 0.9251 0.1257 0.081 Uiso 1 1 calc R
C10 C 0.8276(4) 0.9641(4) 0.4069(6) 0.0532(13) Uani 1 1 d .
H10A H 0.8365 1.0255 0.3947 0.080 Uiso 1 1 calc R
H10B H 0.8826 0.9358 0.4217 0.080 Uiso 1 1 calc R
H10C H 0.7912 0.9536 0.4980 0.080 Uiso 1 1 calc R
C11 C 0.6257(3) 0.6625(3) 0.1425(5) 0.0348(8) Uani 1 1 d .
C12 C 0.6721(3) 0.6874(3) 0.0045(4) 0.0308(8) Uani 1 1 d .
C13 C 0.7626(3) 0.6699(2) 0.0321(5) 0.0318(7) Uani 1 1 d .
C14 C 0.7703(3) 0.6359(3) 0.1880(5) 0.0351(9) Uani 1 1 d .
C15 C 0.6868(3) 0.6307(3) 0.2558(5) 0.0364(9) Uani 1 1 d .
C16 C 0.5294(3) 0.6563(4) 0.1557(8) 0.0544(13) Uani 1 1 d .
H16A H 0.5031 0.7027 0.0963 0.082 Uiso 1 1 calc R
H16B H 0.5127 0.6607 0.2657 0.082 Uiso 1 1 calc R
H16C H 0.5103 0.6014 0.1136 0.082 Uiso 1 1 calc R
C17 C 0.6289(3) 0.7045(3) -0.1546(6) 0.0437(10) Uani 1 1 d .
H17A H 0.6001 0.6526 -0.1904 0.065 Uiso 1 1 calc R
H17B H 0.6720 0.7214 -0.2314 0.065 Uiso 1 1 calc R
H17C H 0.5870 0.7504 -0.1431 0.065 Uiso 1 1 calc R
C18 C 0.8335(3) 0.6678(3) -0.0911(6) 0.0456(10) Uani 1 1 d .
H18A H 0.8830 0.6997 -0.0528 0.068 Uiso 1 1 calc R
H18B H 0.8129 0.6937 -0.1881 0.068 Uiso 1 1 calc R
H18C H 0.8501 0.6085 -0.1111 0.068 Uiso 1 1 calc R
C19 C 0.8519(4) 0.6015(3) 0.2612(6) 0.0498(12) Uani 1 1 d .
H19A H 0.8503 0.6103 0.3745 0.075 Uiso 1 1 calc R
H19B H 0.9011 0.6315 0.2172 0.075 Uiso 1 1 calc R
H19C H 0.8569 0.5404 0.2389 0.075 Uiso 1 1 calc R
C20 C 0.6627(4) 0.5916(3) 0.4140(6) 0.0538(13) Uani 1 1 d .
H20A H 0.6295 0.5395 0.3969 0.081 Uiso 1 1 calc R
H20B H 0.6285 0.6325 0.4738 0.081 Uiso 1 1 calc R
H20C H 0.7146 0.5778 0.4724 0.081 Uiso 1 1 calc R
C21 C 0.6033(4) 0.8983(4) 0.4411(7) 0.0538(12) Uani 1 1 d .
H21A H 0.5479 0.9094 0.4926 0.065 Uiso 1 1 calc R
H21B H 0.6475 0.8928 0.5232 0.065 Uiso 1 1 calc R
C22 C 0.5983(3) 0.8145(3) 0.3441(7) 0.0472(11) Uani 1 1 d .
H22A H 0.5515 0.8195 0.2670 0.057 Uiso 1 1 calc R
H22B H 0.5843 0.7666 0.4150 0.057 Uiso 1 1 calc R

loop_
_atom_site_aniso_label
_atom_site_aniso_U_11
_atom_site_aniso_U_22
_atom_site_aniso_U_33
_atom_site_aniso_U_23
_atom_site_aniso_U_13
_atom_site_aniso_U_12
Ti1 0.0307(3) 0.0298(3) 0.0231(3) 0.0016(3) 0.0021(3) -0.0009(3)
Cl1 0.0605(7) 0.0364(5) 0.0300(4) -0.0004(4) -0.0085(4) 0.0030(4)
C1 0.039(2) 0.0294(17) 0.0371(19) -0.0001(16) 0.0030(18) 0.0037(15)
C2 0.042(2) 0.0309(19) 0.040(2) 0.0054(16) -0.0138(18) -0.0007(16)
C3 0.058(3) 0.0290(18) 0.0252(19) -0.0008(14) 0.0024(16) -0.0035(17)
C4 0.035(2) 0.0269(17) 0.038(2) 0.0057(15) 0.0063(16) -0.0004(14)
C5 0.042(2) 0.0296(17) 0.0251(18) 0.0030(13) -0.0053(15) -0.0027(15)
C6 0.050(3) 0.043(2) 0.064(3) 0.001(2) 0.014(2) 0.011(2)
C7 0.052(3) 0.049(3) 0.065(3) 0.011(2) -0.028(3) 0.001(2)
C8 0.103(5) 0.045(3) 0.029(2) 0.0008(19) 0.009(3) -0.017(3)
C9 0.035(2) 0.053(3) 0.074(4) 0.008(3) 0.012(2) 0.000(2)
C10 0.072(3) 0.049(3) 0.038(2) -0.001(2) -0.018(2) -0.009(2)
C11 0.033(2) 0.039(2) 0.033(2) -0.0042(17) 0.0020(16) -0.0067(16)
C12 0.0351(19) 0.0295(18) 0.0278(19) -0.0018(14) 0.0010(14) -0.0004(14)
C13 0.037(2) 0.0275(17) 0.0306(17) -0.0013(15) 0.0034(16) 0.0013(14)
C14 0.044(2) 0.0334(18) 0.0281(19) -0.0048(14) -0.0040(16) 0.0085(15)
C15 0.047(2) 0.0285(17) 0.033(2) 0.0048(15) 0.0025(16) -0.0041(16)
C16 0.038(2) 0.059(3) 0.066(3) -0.016(3) 0.010(2) -0.012(2)
C17 0.059(3) 0.035(2) 0.038(2) -0.0031(17) -0.017(2) 0.0008(19)
C18 0.050(3) 0.044(2) 0.043(2) -0.0076(19) 0.012(2) 0.0071(18)
C19 0.056(3) 0.048(2) 0.046(3) -0.006(2) -0.009(2) 0.020(2)
C20 0.084(4) 0.034(2) 0.043(2) 0.0121(19) 0.012(3) -0.005(2)
C21 0.055(3) 0.051(3) 0.055(3) -0.002(2) 0.020(2) 0.008(2)
C22 0.042(2) 0.047(3) 0.053(3) 0.002(2) 0.013(2) 0.0035(19)

loop_
_atom_type_symbol
_atom_type_description
_atom_type_scat_dispersion_real
_atom_type_scat_dispersion_imag
_atom_type_scat_source
C C 0.0033 0.0016 'International Tables Vol C Tables 4.2.6.8 and 6.1.1.4'
H H 0.0000 0.0000 'International Tables Vol C Tables 4.2.6.8 and 6.1.1.4'
Cl Cl 0.1484 0.1585 'International Tables Vol C Tables 4.2.6.8 and 6.1.1.4'
Ti Ti 0.2776 0.4457 'International Tables Vol C Tables 4.2.6.8 and 6.1.1.4'

loop_
_geom_angle_atom_site_label_1
_geom_angle_atom_site_label_2
_geom_angle_atom_site_label_3
_geom_angle
C22 Ti1 Cl1 91.02(15)
C22 Ti1 C2 83.85(18)
Cl1 Ti1 C2 132.63(11)
C22 Ti1 C1 69.96(17)
Cl1 Ti1 C1 99.72(11)
C2 Ti1 C1 34.74(15)
C22 Ti1 C4 125.64(16)
Cl1 Ti1 C4 91.26(11)
C2 Ti1 C4 56.50(14)
C1 Ti1 C4 56.15(14)
C22 Ti1 C14 121.11(17)
Cl1 Ti1 C14 79.98(10)
C2 Ti1 C14 141.23(15)
C1 Ti1 C14 168.89(15)
C4 Ti1 C14 112.75(15)
C22 Ti1 C3 117.62(18)
Cl1 Ti1 C3 124.80(12)
C2 Ti1 C3 33.83(16)
C1 Ti1 C3 56.23(14)
C4 Ti1 C3 33.54(15)
C14 Ti1 C3 114.79(14)
C22 Ti1 C13 133.34(17)
Cl1 Ti1 C13 109.83(10)
C2 Ti1 C13 107.50(15)
C1 Ti1 C13 140.10(15)
C4 Ti1 C13 96.07(14)
C14 Ti1 C13 33.73(13)
C3 Ti1 C13 84.57(13)
C22 Ti1 C12 102.94(18)
Cl1 Ti1 C12 135.24(10)
C2 Ti1 C12 91.46(14)
C1 Ti1 C12 125.04(14)
C4 Ti1 C12 112.64(14)
C14 Ti1 C12 56.27(13)
C3 Ti1 C12 85.84(13)
C13 Ti1 C12 34.21(13)
C22 Ti1 C15 87.74(17)
Cl1 Ti1 C15 82.91(11)
C2 Ti1 C15 143.42(14)
C1 Ti1 C15 157.53(15)
C4 Ti1 C15 146.32(15)
C14 Ti1 C15 33.58(15)
C3 Ti1 C15 139.04(14)
C13 Ti1 C15 55.90(13)
C12 Ti1 C15 55.94(13)
C22 Ti1 C5 94.82(17)
Cl1 Ti1 C5 77.37(9)
C2 Ti1 C5 56.37(13)
C1 Ti1 C5 33.32(14)
C4 Ti1 C5 33.73(14)
C14 Ti1 C5 137.55(15)
C3 Ti1 C5 55.57(13)
C13 Ti1 C5 129.63(14)
C12 Ti1 C5 141.38(13)
C15 Ti1 C5 160.14(14)
C22 Ti1 C11 77.33(17)
Cl1 Ti1 C11 114.89(11)
C2 Ti1 C11 109.78(15)
C1 Ti1 C11 132.31(15)
C4 Ti1 C11 146.15(14)
C14 Ti1 C11 56.01(15)
C3 Ti1 C11 116.86(14)
C13 Ti1 C11 56.10(13)
C12 Ti1 C11 33.52(13)
C15 Ti1 C11 33.76(15)
C5 Ti1 C11 165.20(14)
C5 C1 C2 108.1(4)
C5 C1 C6 127.4(4)
C2 C1 C6 124.5(4)
C5 C1 Ti1 74.9(2)
C2 C1 Ti1 72.1(2)
C6 C1 Ti1 117.5(3)
C3 C2 C1 106.8(4)
C3 C2 C7 127.5(4)
C1 C2 C7 125.0(5)
C3 C2 Ti1 74.3(2)
C1 C2 Ti1 73.2(2)
C7 C2 Ti1 125.1(3)
C4 C3 C2 109.0(3)
C4 C3 C8 122.9(5)
C2 C3 C8 126.6(5)
C4 C3 Ti1 73.2(2)
C2 C3 Ti1 71.9(2)
C8 C3 Ti1 132.0(3)
C3 C4 C5 107.8(4)
C3 C4 C9 129.5(4)
C5 C4 C9 122.5(4)
C3 C4 Ti1 73.3(2)
C5 C4 Ti1 74.2(2)
C9 C4 Ti1 122.1(3)
C1 C5 C4 108.2(4)
C1 C5 C10 124.7(4)
C4 C5 C10 126.5(4)
C1 C5 Ti1 71.7(2)
C4 C5 Ti1 72.1(2)
C10 C5 Ti1 128.7(3)
C1 C6 C21 105.6(4)
C1 C6 H6A 110.6
C21 C6 H6A 110.6
C1 C6 H6B 110.6
C21 C6 H6B 110.6
H6A C6 H6B 108.8
C2 C7 H7A 109.5
C2 C7 H7B 109.5
H7A C7 H7B 109.5
C2 C7 H7C 109.5
H7A C7 H7C 109.5
H7B C7 H7C 109.5
C3 C8 H8A 109.5
C3 C8 H8B 109.5
H8A C8 H8B 109.5
C3 C8 H8C 109.5
H8A C8 H8C 109.5
H8B C8 H8C 109.5
C4 C9 H9A 109.5
C4 C9 H9B 109.5
H9A C9 H9B 109.5
C4 C9 H9C 109.5
H9A C9 H9C 109.5
H9B C9 H9C 109.5
C5 C10 H10A 109.5
C5 C10 H10B 109.5
H10A C10 H10B 109.5
C5 C10 H10C 109.5
H10A C10 H10C 109.5
H10B C10 H10C 109.5
C12 C11 C15 107.9(4)
C12 C11 C16 125.6(4)
C15 C11 C16 125.8(4)
C12 C11 Ti1 72.7(2)
C15 C11 Ti1 72.6(2)
C16 C11 Ti1 128.1(3)
C11 C12 C13 107.9(3)
C11 C12 C17 123.1(4)
C13 C12 C17 126.9(4)
C11 C12 Ti1 73.8(2)
C13 C12 Ti1 72.8(2)
C17 C12 Ti1 132.1(3)
C14 C13 C12 107.4(4)
C14 C13 C18 124.6(4)
C12 C13 C18 126.6(4)
C14 C13 Ti1 72.6(2)
C12 C13 Ti1 72.9(2)
C18 C13 Ti1 130.5(3)
C15 C14 C13 108.6(4)
C15 C14 C19 125.5(4)
C13 C14 C19 125.5(4)
C15 C14 Ti1 73.8(2)
C13 C14 Ti1 73.7(2)
C19 C14 Ti1 124.1(3)
C14 C15 C11 108.3(4)
C14 C15 C20 127.2(4)
C11 C15 C20 124.3(4)
C14 C15 Ti1 72.6(2)
C11 C15 Ti1 73.6(2)
C20 C15 Ti1 123.8(3)
C11 C16 H16A 109.5
C11 C16 H16B 109.5
H16A C16 H16B 109.5
C11 C16 H16C 109.5
H16A C16 H16C 109.5
H16B C16 H16C 109.5
C12 C17 H17A 109.5
C12 C17 H17B 109.5
H17A C17 H17B 109.5
C12 C17 H17C 109.5
H17A C17 H17C 109.5
H17B C17 H17C 109.5
C13 C18 H18A 109.5
C13 C18 H18B 109.5
H18A C18 H18B 109.5
C13 C18 H18C 109.5
H18A C18 H18C 109.5
H18B C18 H18C 109.5
C14 C19 H19A 109.5
C14 C19 H19B 109.5
H19A C19 H19B 109.5
C14 C19 H19C 109.5
H19A C19 H19C 109.5
H19B C19 H19C 109.5
C15 C20 H20A 109.5
C15 C20 H20B 109.5
H20A C20 H20B 109.5
C15 C20 H20C 109.5
H20A C20 H20C 109.5
H20B C20 H20C 109.5
C6 C21 C22 109.0(4)
C6 C21 H21A 109.9
C22 C21 H21A 109.9
C6 C21 H21B 109.9
C22 C21 H21B 109.9
H21A C21 H21B 108.3
C21 C22 Ti1 112.9(3)
C21 C22 H22A 109.0
Ti1 C22 H22A 109.0
C21 C22 H22B 109.0
Ti1 C22 H22B 109.0
H22A C22 H22B 107.8

loop_
_geom_bond_atom_site_label_1
_geom_bond_atom_site_label_2
_geom_bond_distance
Ti1 C22 2.200(5)
Ti1 Cl1 2.3573(12)
Ti1 C2 2.398(4)
Ti1 C1 2.412(4)
Ti1 C4 2.426(4)
Ti1 C14 2.427(4)
Ti1 C3 2.428(4)
Ti1 C13 2.441(4)
Ti1 C12 2.442(4)
Ti1 C15 2.443(4)
Ti1 C5 2.452(4)
Ti1 C11 2.456(4)
C1 C5 1.395(6)
C1 C2 1.436(6)
C1 C6 1.500(6)
C2 C3 1.404(7)
C2 C7 1.491(6)
C3 C4 1.400(6)
C3 C8 1.520(6)
C4 C5 1.415(6)
C4 C9 1.508(6)
C5 C10 1.500(6)
C6 C21 1.524(8)
C6 H6A 0.9700
C6 H6B 0.9700
C7 H7A 0.9600
C7 H7B 0.9600
C7 H7C 0.9600
C8 H8A 0.9600
C8 H8B 0.9600
C8 H8C 0.9600
C9 H9A 0.9600
C9 H9B 0.9600
C9 H9C 0.9600
C10 H10A 0.9600
C10 H10B 0.9600
C10 H10C 0.9600
C11 C12 1.412(5)
C11 C15 1.423(6)
C11 C16 1.488(6)
C12 C13 1.436(6)
C12 C17 1.514(6)
C13 C14 1.412(6)
C13 C18 1.503(6)
C14 C15 1.407(6)
C14 C19 1.494(6)
C15 C20 1.503(6)
C16 H16A 0.9600
C16 H16B 0.9600
C16 H16C 0.9600
C17 H17A 0.9600
C17 H17B 0.9600
C17 H17C 0.9600
C18 H18A 0.9600
C18 H18B 0.9600
C18 H18C 0.9600
C19 H19A 0.9600
C19 H19B 0.9600
C19 H19C 0.9600
C20 H20A 0.9600
C20 H20B 0.9600
C20 H20C 0.9600
C21 C22 1.526(8)
C21 H21A 0.9700
C21 H21B 0.9700
C22 H22A 0.9700
C22 H22B 0.9700
